data_4504831
loop_
_publ_author_name
'Th\"unemann, Andreas F'
'Kurth, Dirk G.'
'Beinhoff, Matthias'
'Bienert, Ralf'
'Schulz, Burkhard'

_publ_section_title
;
 V-shaped crystalline structures of di-n-alkyl esters of phosphoric acid.
;
_journal_issue 13
_journal_name_full 'Langmuir : the ACS journal of surfaces and colloids'
_journal_page_first 5856
_journal_page_last 5861
_journal_paper_doi 10.1021/la0603572
_journal_volume 22
_journal_year 2006
_chemical_formula_sum 'C28 H59 O4 P'
_chemical_formula_weight 490.72
_chemical_name_common 'phosphoric acid ditetradecyl ester'
_chemical_name_systematic
; 
 ? 
;
_space_group_IT_number 1
_symmetry_cell_setting triclinic
_symmetry_space_group_name_Hall 'P 1'
_symmetry_space_group_name_H-M 'P 1'
_atom_sites_solution_hydrogens geom
_atom_sites_solution_primary direct
_atom_sites_solution_secondary difmap
_audit_creation_method SHELXTL
_cell_angle_alpha 84.779(18)
_cell_angle_beta 85.697(18)
_cell_angle_gamma 77.885(16)
_cell_formula_units_Z 1
_cell_length_a 4.702(4)
_cell_length_b 5.642(5)
_cell_length_c 29.92(3)
_cell_measurement_reflns_used 694
_cell_measurement_temperature 293(2)
_cell_measurement_theta_max 28.111
_cell_measurement_theta_min 3.424
_cell_volume 771.6(12)
_computing_cell_refinement 'Bruker SMART'
_computing_data_collection 'Bruker SMART'
_computing_data_reduction 'Bruker SAINT'
_computing_molecular_graphics 'PowderCell, PovRay'
_computing_publication_material 'Bruker SHELXTL'
_computing_structure_refinement 'Bruker SHELXTL'
_computing_structure_solution 'Bruker SHELXTL'
_diffrn_ambient_temperature 293(2)
_diffrn_measured_fraction_theta_full 0.984
_diffrn_measured_fraction_theta_max 0.984
_diffrn_measurement_device_type 'CCD area detector'
_diffrn_measurement_method 'omega scans'
_diffrn_radiation_monochromator graphite
_diffrn_radiation_source 'fine-focus sealed tube'
_diffrn_radiation_type MoK\a
_diffrn_radiation_wavelength 0.71073
_diffrn_reflns_av_R_equivalents 0.0794
_diffrn_reflns_av_sigmaI/netI 0.0873
_diffrn_reflns_limit_h_max 5
_diffrn_reflns_limit_h_min -5
_diffrn_reflns_limit_k_max 6
_diffrn_reflns_limit_k_min -6
_diffrn_reflns_limit_l_max 36
_diffrn_reflns_limit_l_min -28
_diffrn_reflns_number 4103
_diffrn_reflns_theta_full 25.99
_diffrn_reflns_theta_max 25.99
_diffrn_reflns_theta_min 2.05
_exptl_absorpt_coefficient_mu 0.116
_exptl_absorpt_correction_T_max 0.456
_exptl_absorpt_correction_T_min 0.190
_exptl_absorpt_correction_type multi-scan
_exptl_crystal_colour colourless
_exptl_crystal_density_diffrn 1.056
_exptl_crystal_density_method 'not measured'
_exptl_crystal_description plate
_exptl_crystal_F_000 274
_exptl_crystal_size_max 0.75
_exptl_crystal_size_mid 0.70
_exptl_crystal_size_min 0.01
_refine_diff_density_max 1.127
_refine_diff_density_min -0.684
_refine_diff_density_rms 0.206
_refine_ls_abs_structure_details 'Flack H D (1983), Acta Cryst. A39, 876-881'
_refine_ls_abs_structure_Flack -0.5(4)
_refine_ls_extinction_coef 0.25(6)
_refine_ls_extinction_expression Fc^*^=kFc[1+0.001xFc^2^\l^3^/sin(2\q)]^-1/4^
_refine_ls_extinction_method SHELXL
_refine_ls_goodness_of_fit_ref 1.035
_refine_ls_hydrogen_treatment constr
_refine_ls_matrix_type full
_refine_ls_number_parameters 299
_refine_ls_number_reflns 3455
_refine_ls_number_restraints 4
_refine_ls_restrained_S_all 1.035
_refine_ls_R_factor_all 0.1619
_refine_ls_R_factor_gt 0.1433
_refine_ls_shift/su_max 0.015
_refine_ls_shift/su_mean 0.001
_refine_ls_structure_factor_coef Fsqd
_refine_ls_weighting_details 'calc w=1/[\s^2^(Fo^2^)+(0.2993P)^2^+0.0000P] where P=(Fo^2^+2Fc^2^)/3'
_refine_ls_weighting_scheme calc
_refine_ls_wR_factor_gt 0.3556
_refine_ls_wR_factor_ref 0.3737
_reflns_number_gt 2403
_reflns_number_total 3455
_reflns_threshold_expression >2sigma(I)
_cod_data_source_file la0603572si20060317_055102.cif
_cod_data_source_block dhp14m
_cod_depositor_comments
;
The following automatic conversions were performed:

'_symmetry_cell_setting' value 'Triclinic' changed to 'triclinic'
according to /home/saulius/struct/CIF-dictionaries/cif_core.dic
dictionary named 'cif_core.dic' version 2.4.1 from 2010-06-29.

Automatic conversion script
Id: cif_fix_values 1715 2011-07-08 13:25:40Z adriana 
;
_cod_original_sg_symbol_H-M P1
_cod_database_code 4504831

loop_
_symmetry_equiv_pos_as_xyz
'x, y, z'

loop_
_atom_site_label
_atom_site_type_symbol
_atom_site_fract_x
_atom_site_fract_y
_atom_site_fract_z
_atom_site_U_iso_or_equiv
_atom_site_adp_type
_atom_site_occupancy
_atom_site_symmetry_multiplicity
_atom_site_calc_flag
_atom_site_refinement_flags
P1 P -0.0621(5) 2.1130(4) 0.87971(11) 0.0253(7) Uani 1 1 d .
O1 O 0.0515(14) 1.9163(11) 0.9190(2) 0.0341(17) Uani 1 1 d .
O2 O -0.1285(14) 1.9698(11) 0.8409(2) 0.0352(17) Uani 1 1 d .
O3 O -0.3493(14) 2.2646(12) 0.8935(3) 0.0404(18) Uani 1 1 d .
O4 O 0.1595(15) 2.2637(12) 0.8691(3) 0.046(2) Uani 1 1 d .
H4A H 0.3155 2.1769 0.8616 0.069 Uiso 1 1 calc R
C1 C -0.133(2) 1.7635(18) 0.9427(4) 0.034(2) Uani 1 1 d .
H1A H -0.2215 1.6860 0.9213 0.041 Uiso 1 1 calc R
H1B H -0.2867 1.8609 0.9605 0.041 Uiso 1 1 calc R
C2 C 0.050(2) 1.5775(16) 0.9720(3) 0.028(2) Uani 1 1 d .
H2A H 0.1554 1.6587 0.9905 0.034 Uiso 1 1 calc R
H2B H 0.1936 1.4750 0.9533 0.034 Uiso 1 1 calc R
C3 C -0.116(2) 1.4163(18) 1.0027(3) 0.034(2) Uani 1 1 d .
H3B H -0.2252 1.3367 0.9845 0.041 Uiso 1 1 calc R
H3C H -0.2546 1.5165 1.0224 0.041 Uiso 1 1 calc R
C4 C 0.088(2) 1.2236(18) 1.0310(4) 0.036(2) Uani 1 1 d .
H4B H 0.2211 1.1206 1.0110 0.043 Uiso 1 1 calc R
H4C H 0.2027 1.3040 1.0479 0.043 Uiso 1 1 calc R
C5 C -0.071(2) 1.0643(19) 1.0636(4) 0.040(2) Uani 1 1 d .
H5A H -0.2009 1.1665 1.0841 0.048 Uiso 1 1 calc R
H5B H -0.1890 0.9861 1.0468 0.048 Uiso 1 1 calc R
C6 C 0.135(2) 0.8713(19) 1.0906(4) 0.039(2) Uani 1 1 d .
H6A H 0.2553 0.9497 1.1068 0.046 Uiso 1 1 calc R
H6B H 0.2620 0.7678 1.0700 0.046 Uiso 1 1 calc R
C7 C -0.020(2) 0.7128(19) 1.1241(4) 0.044(3) Uani 1 1 d .
H7A H -0.1496 0.8167 1.1444 0.053 Uiso 1 1 calc R
H7B H -0.1392 0.6329 1.1078 0.053 Uiso 1 1 calc R
C8 C 0.184(2) 0.522(2) 1.1516(4) 0.047(3) Uani 1 1 d .
H8A H 0.3029 0.6022 1.1677 0.056 Uiso 1 1 calc R
H8B H 0.3127 0.4183 1.1312 0.056 Uiso 1 1 calc R
C9 C 0.034(3) 0.363(2) 1.1851(4) 0.051(3) Uani 1 1 d .
H9A H -0.0898 0.2866 1.1690 0.062 Uiso 1 1 calc R
H9B H -0.0915 0.4665 1.2059 0.062 Uiso 1 1 calc R
C10 C 0.239(3) 0.165(2) 1.2121(5) 0.060(3) Uani 1 1 d .
H10A H 0.3611 0.0599 1.1912 0.072 Uiso 1 1 calc R
H10B H 0.3661 0.2419 1.2275 0.072 Uiso 1 1 calc R
C11 C 0.093(3) 0.012(3) 1.2460(5) 0.066(4) Uani 1 1 d .
H11A H -0.0337 -0.0642 1.2304 0.080 Uiso 1 1 calc R
H11B H -0.0302 0.1184 1.2666 0.080 Uiso 1 1 calc R
C12 C 0.292(3) -0.183(3) 1.2729(6) 0.079(5) Uani 1 1 d .
H12A H 0.4212 -0.1072 1.2880 0.095 Uiso 1 1 calc R
H12B H 0.4106 -0.2920 1.2525 0.095 Uiso 1 1 calc R
C13 C 0.135(4) -0.332(3) 1.3082(7) 0.102(6) Uani 1 1 d D
H13A H 0.0010 -0.4043 1.2934 0.122 Uiso 1 1 calc R
H13B H 0.0208 -0.2240 1.3294 0.122 Uiso 1 1 calc R
C14 C 0.346(4) -0.535(4) 1.3342(7) 0.130(9) Uani 1 1 d D
H14A H 0.2360 -0.6248 1.3552 0.195 Uiso 1 1 calc R
H14B H 0.4725 -0.4638 1.3501 0.195 Uiso 1 1 calc R
H14C H 0.4594 -0.6421 1.3135 0.195 Uiso 1 1 calc R
C15 C 0.105(2) 1.8111(16) 0.8172(3) 0.031(2) Uani 1 1 d .
H15A H 0.2126 1.6915 0.8385 0.037 Uiso 1 1 calc R
H15B H 0.2391 1.9054 0.8019 0.037 Uiso 1 1 calc R
C16 C -0.020(2) 1.6854(19) 0.7837(4) 0.037(3) Uani 1 1 d .
H16A H -0.1265 1.8068 0.7627 0.045 Uiso 1 1 calc R
H16B H -0.1570 1.5954 0.7993 0.045 Uiso 1 1 calc R
C17 C 0.210(2) 1.5125(17) 0.7578(3) 0.032(2) Uani 1 1 d .
H17A H 0.3467 1.6035 0.7423 0.038 Uiso 1 1 calc R
H17B H 0.3174 1.3926 0.7790 0.038 Uiso 1 1 calc R
C18 C 0.094(2) 1.3828(19) 0.7242(4) 0.039(2) Uani 1 1 d .
H18A H -0.0166 1.5032 0.7034 0.046 Uiso 1 1 calc R
H18B H -0.0407 1.2903 0.7399 0.046 Uiso 1 1 calc R
C19 C 0.318(2) 1.214(2) 0.6976(4) 0.043(3) Uani 1 1 d .
H19A H 0.4278 1.0934 0.7184 0.051 Uiso 1 1 calc R
H19B H 0.4522 1.3062 0.6820 0.051 Uiso 1 1 calc R
C20 C 0.201(3) 1.082(2) 0.6635(4) 0.047(3) Uani 1 1 d .
H20A H 0.0934 1.2022 0.6424 0.057 Uiso 1 1 calc R
H20B H 0.0652 0.9907 0.6790 0.057 Uiso 1 1 calc R
C21 C 0.429(2) 0.911(2) 0.6376(4) 0.049(3) Uani 1 1 d .
H21A H 0.5361 0.7905 0.6586 0.059 Uiso 1 1 calc R
H21B H 0.5652 1.0024 0.6221 0.059 Uiso 1 1 calc R
C22 C 0.306(2) 0.780(2) 0.6029(4) 0.051(3) Uani 1 1 d .
H22A H 0.1706 0.6876 0.6184 0.061 Uiso 1 1 calc R
H22B H 0.1975 0.9005 0.5819 0.061 Uiso 1 1 calc R
C23 C 0.532(3) 0.615(2) 0.5777(5) 0.052(3) Uani 1 1 d .
H23A H 0.6390 0.4938 0.5987 0.063 Uiso 1 1 calc R
H23B H 0.6683 0.7074 0.5625 0.063 Uiso 1 1 calc R
C24 C 0.411(3) 0.484(3) 0.5424(5) 0.067(4) Uani 1 1 d .
H24A H 0.2768 0.3892 0.5575 0.081 Uiso 1 1 calc R
H24B H 0.3028 0.6044 0.5214 0.081 Uiso 1 1 calc R
C25 C 0.643(3) 0.321(3) 0.5172(6) 0.070(4) Uani 1 1 d .
H25A H 0.7528 0.2025 0.5383 0.084 Uiso 1 1 calc R
H25B H 0.7754 0.4165 0.5018 0.084 Uiso 1 1 calc R
C26 C 0.523(4) 0.185(3) 0.4819(6) 0.085(5) Uani 1 1 d .
H26A H 0.3934 0.0875 0.4975 0.102 Uiso 1 1 calc R
H26B H 0.4086 0.3042 0.4614 0.102 Uiso 1 1 calc R
C27 C 0.753(4) 0.023(4) 0.4550(7) 0.105(6) Uani 1 1 d D
H27A H 0.8875 0.1199 0.4410 0.127 Uiso 1 1 calc R
H27B H 0.8615 -0.0992 0.4758 0.127 Uiso 1 1 calc R
C28 C 0.657(5) -0.108(5) 0.4188(7) 0.140(9) Uani 1 1 d D
H28A H 0.8243 -0.2075 0.4047 0.209 Uiso 1 1 calc R
H28B H 0.5594 0.0094 0.3968 0.209 Uiso 1 1 calc R
H28C H 0.5264 -0.2081 0.4319 0.209 Uiso 1 1 calc R

loop_
_atom_site_aniso_label
_atom_site_aniso_U_11
_atom_site_aniso_U_22
_atom_site_aniso_U_33
_atom_site_aniso_U_23
_atom_site_aniso_U_13
_atom_site_aniso_U_12
P1 0.0254(11) 0.0218(11) 0.0322(13) -0.0047(8) -0.0080(8) -0.0095(8)
O1 0.040(4) 0.029(3) 0.030(4) 0.016(3) -0.001(3) -0.008(3)
O2 0.045(4) 0.031(4) 0.033(4) -0.023(3) -0.005(3) -0.007(3)
O3 0.023(3) 0.040(4) 0.059(5) -0.017(3) -0.008(3) 0.000(3)
O4 0.041(4) 0.046(4) 0.064(5) 0.017(4) -0.022(4) -0.039(4)
C1 0.044(6) 0.032(5) 0.032(5) 0.002(4) 0.003(4) -0.024(4)
C2 0.025(5) 0.027(5) 0.034(5) -0.001(4) 0.001(4) -0.009(4)
C3 0.035(5) 0.038(5) 0.030(5) 0.004(4) 0.002(4) -0.013(5)
C4 0.034(5) 0.034(5) 0.039(6) 0.005(4) 0.004(4) -0.009(4)
C5 0.031(5) 0.039(6) 0.044(6) 0.009(5) 0.007(4) -0.003(5)
C6 0.032(5) 0.035(5) 0.047(6) 0.009(4) 0.001(4) -0.008(4)
C7 0.041(6) 0.044(6) 0.047(6) 0.006(5) -0.001(5) -0.012(5)
C8 0.034(6) 0.040(6) 0.061(8) 0.012(5) 0.000(5) -0.002(5)
C9 0.045(7) 0.049(7) 0.057(8) 0.001(6) -0.001(5) -0.007(6)
C10 0.048(7) 0.055(8) 0.070(9) 0.015(6) -0.005(6) -0.007(6)
C11 0.052(9) 0.068(9) 0.077(10) 0.026(8) -0.010(7) -0.019(8)
C12 0.063(10) 0.068(9) 0.097(12) 0.019(9) -0.004(8) 0.000(8)
C13 0.093(13) 0.112(14) 0.099(14) 0.035(11) -0.007(10) -0.038(12)
C14 0.091(14) 0.130(17) 0.122(17) 0.069(14) 0.029(12) 0.038(13)
C15 0.039(5) 0.018(4) 0.034(5) -0.011(4) -0.003(4) 0.002(4)
C16 0.036(6) 0.036(6) 0.039(6) -0.018(5) -0.011(5) 0.004(5)
C17 0.033(5) 0.025(5) 0.035(5) -0.011(4) 0.000(4) 0.003(4)
C18 0.036(5) 0.036(5) 0.043(6) -0.012(5) -0.006(4) 0.001(5)
C19 0.036(6) 0.040(6) 0.050(7) -0.017(5) -0.007(5) 0.002(5)
C20 0.049(7) 0.050(7) 0.044(6) -0.013(5) -0.006(5) -0.008(6)
C21 0.040(6) 0.052(7) 0.054(7) -0.013(6) -0.004(5) -0.004(5)
C22 0.040(6) 0.059(7) 0.056(7) -0.024(6) -0.009(5) -0.009(6)
C23 0.042(6) 0.059(8) 0.056(7) -0.012(6) -0.004(5) -0.007(6)
C24 0.066(9) 0.073(9) 0.071(9) -0.022(8) -0.015(7) -0.022(8)
C25 0.051(9) 0.071(10) 0.087(11) -0.024(8) -0.017(8) 0.002(8)
C26 0.094(12) 0.090(12) 0.076(11) -0.028(9) -0.009(9) -0.021(10)
C27 0.064(11) 0.135(17) 0.113(15) -0.032(14) -0.007(10) 0.002(11)
C28 0.15(2) 0.16(2) 0.111(19) -0.073(17) 0.037(16) -0.025(19)

loop_
_atom_type_symbol
_atom_type_description
_atom_type_scat_dispersion_real
_atom_type_scat_dispersion_imag
_atom_type_scat_source
C C 0.0033 0.0016 'International Tables Vol C Tables 4.2.6.8 and 6.1.1.4'
H H 0.0000 0.0000 'International Tables Vol C Tables 4.2.6.8 and 6.1.1.4'
O O 0.0106 0.0060 'International Tables Vol C Tables 4.2.6.8 and 6.1.1.4'
P P 0.1023 0.0942 'International Tables Vol C Tables 4.2.6.8 and 6.1.1.4'

loop_
_geom_angle_atom_site_label_1
_geom_angle_atom_site_label_2
_geom_angle_atom_site_label_3
_geom_angle
O4 P1 O3 111.1(4)
O4 P1 O2 116.4(4)
O3 P1 O2 104.7(4)
O4 P1 O1 107.6(4)
O3 P1 O1 110.5(4)
O2 P1 O1 106.4(4)
C1 O1 P1 122.1(6)
C15 O2 P1 120.3(6)
O1 C1 C2 108.1(7)
C1 C2 C3 114.7(8)
C2 C3 C4 111.8(8)
C5 C4 C3 113.6(8)
C6 C5 C4 112.8(8)
C5 C6 C7 113.7(8)
C8 C7 C6 114.0(8)
C7 C8 C9 114.7(9)
C8 C9 C10 114.8(10)
C11 C10 C9 115.1(11)
C10 C11 C12 115.8(12)
C11 C12 C13 114.5(13)
C12 C13 C14 113.0(15)
O2 C15 C16 109.3(8)
C15 C16 C17 112.9(8)
C18 C17 C16 114.5(8)
C17 C18 C19 115.5(8)
C18 C19 C20 115.7(8)
C19 C20 C21 114.9(9)
C20 C21 C22 114.1(9)
C23 C22 C21 113.3(8)
C22 C23 C24 113.7(9)
C25 C24 C23 112.6(10)
C24 C25 C26 113.1(11)
C27 C26 C25 114.5(14)
C28 C27 C26 117.9(14)

loop_
_geom_bond_atom_site_label_1
_geom_bond_atom_site_label_2
_geom_bond_distance
P1 O4 1.477(6)
P1 O3 1.491(7)
P1 O2 1.560(6)
P1 O1 1.583(6)
O1 C1 1.451(10)
O2 C15 1.448(11)
C1 C2 1.477(13)
C2 C3 1.524(12)
C3 C4 1.529(13)
C4 C5 1.527(12)
C5 C6 1.512(13)
C6 C7 1.529(12)
C7 C8 1.509(14)
C8 C9 1.517(15)
C9 C10 1.527(16)
C10 C11 1.496(17)
C11 C12 1.502(18)
C12 C13 1.53(2)
C13 C14 1.541(19)
C15 C16 1.500(12)
C16 C17 1.514(13)
C17 C18 1.494(12)
C18 C19 1.497(14)
C19 C20 1.511(13)
C20 C21 1.502(15)
C21 C22 1.539(14)
C22 C23 1.471(16)
C23 C24 1.549(15)
C24 C25 1.477(19)
C25 C26 1.564(18)
C26 C27 1.50(2)
C27 C28 1.51(2)

loop_
_cod_related_entry_id
_cod_related_entry_database
_cod_related_entry_code
1 ChemSpider 73211
